data_7200839
loop_
_publ_author_name
'Zhang, Lei'
'Lin, Qi-Pu'
'Li, Zhao-Ji'
'Zhang, Jian'
'Qin, Ye-Yan'
'Cheng, Jian-Kai'
'Yao, Yuan-Gen'

_publ_section_title
;
 Configuration determination of flexible tetracarboxylate ligands in
 two supramolecular structures
;
_journal_issue 7
_journal_name_full CrystEngComm
_journal_page_first 1201
_journal_paper_doi 10.1039/b822767e
_journal_volume 11
_journal_year 2009
_chemical_formula_sum 'C19 H17 N2 O9.5 Zn2'
_chemical_formula_weight 556.13
_chemical_name_systematic
;
?
;
_space_group_IT_number 2
_symmetry_cell_setting triclinic
_symmetry_space_group_name_Hall '-P 1'
_symmetry_space_group_name_H-M 'P -1'
_atom_sites_solution_hydrogens geom
_atom_sites_solution_primary direct
_atom_sites_solution_secondary difmap
_audit_creation_method SHELXL-97
_cell_angle_alpha 92.785(9)
_cell_angle_beta 108.818(11)
_cell_angle_gamma 91.918(11)
_cell_formula_units_Z 2
_cell_length_a 8.440(7)
_cell_length_b 9.794(8)
_cell_length_c 12.998(11)
_cell_measurement_reflns_used 992
_cell_measurement_temperature 293(2)
_cell_measurement_theta_max 27.4758
_cell_measurement_theta_min 2.5528
_cell_volume 1014.4(15)
_computing_cell_refinement 'Bruker XSCANS'
_computing_data_collection 'Bruker XSCANS'
_computing_data_reduction 'Bruker SHELXTL'
_computing_molecular_graphics 'Bruker SHELXTL'
_computing_publication_material 'Bruker SHELXTL'
_computing_structure_refinement 'SHELXL-97 (Sheldrick, 1997)'
_computing_structure_solution 'SHELXS-97 (Sheldrick, 1990)'
_diffrn_ambient_temperature 293(2)
_diffrn_detector_area_resol_mean none
_diffrn_measured_fraction_theta_full 0.993
_diffrn_measured_fraction_theta_max 0.993
_diffrn_measurement_device_type 'Bruker P4'
_diffrn_measurement_method '\w scans'
_diffrn_radiation_monochromator graphite
_diffrn_radiation_source 'fine-focus sealed tube'
_diffrn_radiation_type MoK\a
_diffrn_radiation_wavelength 0.71073
_diffrn_reflns_av_R_equivalents 0.0374
_diffrn_reflns_av_sigmaI/netI 0.0634
_diffrn_reflns_limit_h_max 10
_diffrn_reflns_limit_h_min -10
_diffrn_reflns_limit_k_max 11
_diffrn_reflns_limit_k_min -12
_diffrn_reflns_limit_l_max 16
_diffrn_reflns_limit_l_min -15
_diffrn_reflns_number 8005
_diffrn_reflns_theta_full 27.51
_diffrn_reflns_theta_max 27.51
_diffrn_reflns_theta_min 2.55
_diffrn_standards_interval_count 0
_diffrn_standards_interval_time .
_diffrn_standards_number 0
_exptl_absorpt_coefficient_mu 2.424
_exptl_absorpt_correction_T_max 0.886
_exptl_absorpt_correction_T_min 0.748
_exptl_absorpt_correction_type multi-scan
_exptl_absorpt_process_details CrystalClear
_exptl_crystal_colour Colorless
_exptl_crystal_density_diffrn 1.821
_exptl_crystal_density_method 'not measured'
_exptl_crystal_description Prism
_exptl_crystal_F_000 562
_exptl_crystal_size_max 0.1600
_exptl_crystal_size_mid 0.1000
_exptl_crystal_size_min 0.0500
_refine_diff_density_max 1.025
_refine_diff_density_min -0.762
_refine_diff_density_rms 0.102
_refine_ls_extinction_method none
_refine_ls_goodness_of_fit_ref 1.026
_refine_ls_hydrogen_treatment constr
_refine_ls_matrix_type full
_refine_ls_number_parameters 298
_refine_ls_number_reflns 4647
_refine_ls_number_restraints 5
_refine_ls_restrained_S_all 1.053
_refine_ls_R_factor_all 0.0769
_refine_ls_R_factor_gt 0.0515
_refine_ls_shift/su_max 0.000
_refine_ls_shift/su_mean 0.000
_refine_ls_structure_factor_coef Fsqd
_refine_ls_weighting_details 'calc w=1/[\s^2^(Fo^2^)+(0.0614P)^2^+0.4619P] where P=(Fo^2^+2Fc^2^)/3'
_refine_ls_weighting_scheme calc
_refine_ls_wR_factor_gt 0.1147
_refine_ls_wR_factor_ref 0.1309
_reflns_number_gt 3356
_reflns_number_total 4647
_reflns_threshold_expression >2sigma(I)
_cod_data_source_file b822767e.txt
_cod_data_source_block b
_cod_depositor_comments
;
The following automatic conversions were performed:
'_symmetry_cell_setting' value 'Triclinic' changed to 'triclinic'
according to '/home/saulius/struct/CIF-dictionaries/cif_core.dic'
dictionary named 'cif_core.dic' version 2.4.1 from
2010-06-29.

'_exptl_absorpt_correction_type' value 'Multi-scan' changed
to 'multi-scan' according to
'/home/saulius/struct/CIF-dictionaries/cif_core.dic' dictionary named
'cif_core.dic' version 2.4.1 from 2010-06-29.

Automatic conversion script
Id: cif_fix_enum 1527 2010-12-29 10:47:43Z saulius 
;
_cod_original_sg_symbol_H-M P-1
_cod_database_code 7200839

loop_
_symmetry_equiv_pos_as_xyz
'x, y, z'
'-x, -y, -z'

loop_
_atom_site_label
_atom_site_type_symbol
_atom_site_fract_x
_atom_site_fract_y
_atom_site_fract_z
_atom_site_U_iso_or_equiv
_atom_site_adp_type
_atom_site_occupancy
_atom_site_symmetry_multiplicity
_atom_site_calc_flag
_atom_site_refinement_flags
_atom_site_disorder_assembly
_atom_site_disorder_group
Zn1 Zn 0.75701(6) 0.38464(5) 0.21558(4) 0.02932(16) Uani 1 1 d . . .
Zn2 Zn -0.19566(6) 0.73564(5) -0.09584(4) 0.02717(15) Uani 1 1 d . . .
N1 N 0.7713(5) 0.2671(4) 0.3447(3) 0.0327(9) Uani 1 1 d . . .
N2 N 0.7893(5) -0.1457(4) 0.7783(3) 0.0314(8) Uani 1 1 d . . .
C1 C 0.5071(7) 0.7554(5) 0.2276(4) 0.0435(12) Uani 1 1 d . . .
H1A H 0.5060 0.7932 0.2986 0.052 Uiso 1 1 calc R . .
C2 C 0.3335(6) 0.6871(4) 0.1630(3) 0.0296(9) Uani 1 1 d . . .
H2A H 0.2496 0.7454 0.1771 0.036 Uiso 1 1 calc R . .
C3 C 0.3179(5) 0.6977(4) 0.0438(3) 0.0256(9) Uani 1 1 d . . .
H3A H 0.3600 0.6152 0.0181 0.031 Uiso 1 1 calc R . .
C4 C 0.4355(6) 0.8251(4) 0.0415(4) 0.0309(10) Uani 1 1 d . . .
H4A H 0.3633 0.8990 0.0100 0.037 Uiso 1 1 calc R . .
C5 C 0.5320(7) 0.8707(6) 0.1592(4) 0.0435(12) Uani 1 1 d . . .
H5A H 0.4893 0.9546 0.1802 0.052 Uiso 1 1 calc R . .
H5B H 0.6500 0.8868 0.1688 0.052 Uiso 1 1 calc R . .
C6 C 0.6589(7) 0.6627(5) 0.2434(5) 0.0516(14) Uani 1 1 d . . .
C7 C 0.2941(6) 0.5421(5) 0.1902(4) 0.0348(11) Uani 1 1 d . . .
C8 C 0.1433(6) 0.7163(4) -0.0295(4) 0.0290(9) Uani 1 1 d . . .
C9 C 0.5386(6) 0.7920(4) -0.0326(4) 0.0306(10) Uani 1 1 d . . .
C10 C 0.7825(6) 0.1316(5) 0.3337(4) 0.0361(11) Uani 1 1 d . . .
H10A H 0.7862 0.0939 0.2675 0.043 Uiso 1 1 calc R . .
C11 C 0.7890(7) 0.0450(5) 0.4150(4) 0.0384(11) Uani 1 1 d . . .
H11A H 0.7969 -0.0486 0.4037 0.046 Uiso 1 1 calc R . .
C12 C 0.7834(6) 0.1007(5) 0.5155(4) 0.0327(10) Uani 1 1 d . . .
C13 C 0.7877(6) 0.0137(5) 0.6062(4) 0.0332(10) Uani 1 1 d . . .
C14 C 0.6993(8) -0.1126(5) 0.5878(4) 0.0543(16) Uani 1 1 d . . .
H14A H 0.6391 -0.1461 0.5173 0.065 Uiso 1 1 calc R . .
C15 C 0.7022(7) -0.1867(6) 0.6751(4) 0.0505(14) Uani 1 1 d . . .
H15A H 0.6405 -0.2699 0.6619 0.061 Uiso 1 1 calc R . .
C16 C 0.8786(6) -0.0260(5) 0.7956(4) 0.0351(11) Uani 1 1 d . . .
H16A H 0.9420 0.0030 0.8667 0.042 Uiso 1 1 calc R . .
C17 C 0.8804(6) 0.0556(5) 0.7130(4) 0.0345(10) Uani 1 1 d . . .
H17A H 0.9432 0.1383 0.7284 0.041 Uiso 1 1 calc R . .
C18 C 0.7735(7) 0.2422(5) 0.5268(4) 0.0440(13) Uani 1 1 d . . .
H18A H 0.7703 0.2835 0.5920 0.053 Uiso 1 1 calc R . .
C19 C 0.7683(7) 0.3208(5) 0.4401(4) 0.0432(13) Uani 1 1 d . . .
H19A H 0.7624 0.4151 0.4490 0.052 Uiso 1 1 calc R . .
O1 O 0.6276(4) 0.5463(3) 0.1940(3) 0.0498(10) Uani 1 1 d . . .
O1W O 0.9837(4) 0.4934(4) 0.3187(3) 0.0447(9) Uani 1 1 d D . .
H1WA H 0.9643 0.5734 0.3295 0.067 Uiso 1 1 calc RD . .
H1WB H 1.0651 0.4975 0.2964 0.067 Uiso 1 1 d RD . .
O2W O 0.4442(15) 0.4196(13) 0.5174(10) 0.111(4) Uani 0.50 1 d PD . .
H2WB H 0.4071 0.4479 0.4537 0.133 Uiso 0.50 1 d PRD . .
H2WA H 0.5214 0.4387 0.5778 0.133 Uiso 0.50 1 d PRD . .
O2 O 0.8011(6) 0.7082(4) 0.3018(5) 0.0860(17) Uani 1 1 d . . .
O3 O 0.3060(6) 0.5204(4) 0.2848(3) 0.0586(11) Uani 1 1 d . . .
O4 O 0.2362(4) 0.4581(3) 0.1085(3) 0.0409(8) Uani 1 1 d . . .
O5 O 0.0372(4) 0.7637(3) 0.0095(3) 0.0333(7) Uani 1 1 d . . .
O6 O 0.1058(4) 0.6884(4) -0.1314(3) 0.0400(8) Uani 1 1 d . . .
O7 O 0.4673(4) 0.7376(4) -0.1256(3) 0.0400(8) Uani 1 1 d . . .
O8 O 0.6943(4) 0.8236(3) 0.0015(3) 0.0361(8) Uani 1 1 d . . .

loop_
_atom_site_aniso_label
_atom_site_aniso_U_11
_atom_site_aniso_U_22
_atom_site_aniso_U_33
_atom_site_aniso_U_23
_atom_site_aniso_U_13
_atom_site_aniso_U_12
Zn1 0.0309(3) 0.0276(3) 0.0299(3) 0.0014(2) 0.0107(2) 0.0011(2)
Zn2 0.0253(3) 0.0277(3) 0.0281(3) 0.0027(2) 0.0084(2) -0.0028(2)
N1 0.042(2) 0.028(2) 0.0296(19) -0.0012(16) 0.0136(18) -0.0051(17)
N2 0.033(2) 0.030(2) 0.0313(19) 0.0056(16) 0.0108(17) -0.0010(16)
C1 0.045(3) 0.031(3) 0.038(3) -0.007(2) -0.007(2) -0.001(2)
C2 0.034(2) 0.025(2) 0.027(2) -0.0006(18) 0.006(2) 0.0010(18)
C3 0.020(2) 0.025(2) 0.031(2) -0.0017(17) 0.0078(18) 0.0003(16)
C4 0.031(2) 0.024(2) 0.039(2) -0.0053(19) 0.015(2) -0.0083(18)
C5 0.044(3) 0.046(3) 0.040(3) -0.008(2) 0.017(2) -0.009(2)
C6 0.046(3) 0.031(3) 0.059(3) -0.009(3) -0.008(3) 0.002(2)
C7 0.038(3) 0.033(3) 0.039(3) -0.002(2) 0.021(2) -0.005(2)
C8 0.030(2) 0.025(2) 0.030(2) 0.0009(18) 0.008(2) -0.0080(18)
C9 0.029(2) 0.023(2) 0.040(2) 0.0014(19) 0.013(2) -0.0027(17)
C10 0.045(3) 0.033(3) 0.028(2) -0.002(2) 0.010(2) -0.004(2)
C11 0.050(3) 0.029(2) 0.034(2) -0.001(2) 0.012(2) -0.002(2)
C12 0.033(3) 0.031(2) 0.032(2) 0.0026(19) 0.007(2) -0.0085(19)
C13 0.038(3) 0.029(2) 0.031(2) 0.0008(19) 0.010(2) -0.0054(19)
C14 0.075(4) 0.039(3) 0.035(3) 0.005(2) 0.000(3) -0.026(3)
C15 0.057(4) 0.044(3) 0.038(3) 0.008(2) 0.000(3) -0.025(3)
C16 0.043(3) 0.030(2) 0.030(2) -0.0016(19) 0.009(2) -0.001(2)
C17 0.043(3) 0.029(2) 0.031(2) -0.0009(19) 0.011(2) -0.006(2)
C18 0.068(4) 0.034(3) 0.031(2) -0.002(2) 0.019(3) -0.003(2)
C19 0.066(4) 0.026(2) 0.037(3) -0.002(2) 0.017(3) -0.004(2)
O1 0.035(2) 0.0303(18) 0.065(2) -0.0166(17) -0.0090(18) 0.0041(15)
O1W 0.036(2) 0.041(2) 0.054(2) -0.0083(17) 0.0149(18) -0.0099(15)
O2W 0.095(9) 0.134(11) 0.074(7) -0.002(7) -0.011(7) 0.010(8)
O2 0.051(3) 0.039(2) 0.122(4) -0.025(3) -0.032(3) 0.004(2)
O3 0.079(3) 0.053(2) 0.048(2) 0.0076(19) 0.028(2) -0.011(2)
O4 0.043(2) 0.0252(17) 0.049(2) 0.0002(15) 0.0084(17) -0.0073(14)
O5 0.0223(16) 0.0419(19) 0.0360(16) -0.0070(14) 0.0114(14) 0.0010(13)
O6 0.0285(18) 0.058(2) 0.0321(17) -0.0038(16) 0.0081(15) 0.0079(16)
O7 0.0343(19) 0.048(2) 0.0376(18) -0.0078(16) 0.0141(16) -0.0107(16)
O8 0.0236(17) 0.0415(19) 0.0435(18) -0.0070(15) 0.0133(15) -0.0067(14)

loop_
_atom_type_symbol
_atom_type_description
_atom_type_scat_dispersion_real
_atom_type_scat_dispersion_imag
_atom_type_scat_source
C C 0.0033 0.0016 'International Tables Vol C Tables 4.2.6.8 and 6.1.1.4'
H H 0.0000 0.0000 'International Tables Vol C Tables 4.2.6.8 and 6.1.1.4'
N N 0.0061 0.0033 'International Tables Vol C Tables 4.2.6.8 and 6.1.1.4'
O O 0.0106 0.0060 'International Tables Vol C Tables 4.2.6.8 and 6.1.1.4'
Zn Zn 0.2839 1.4301 'International Tables Vol C Tables 4.2.6.8 and 6.1.1.4'

loop_
_geom_angle_atom_site_label_1
_geom_angle_atom_site_label_2
_geom_angle_atom_site_label_3
_geom_angle
_geom_angle_site_symmetry_1
_geom_angle_site_symmetry_3
_geom_angle_publ_flag
O1 Zn1 O6 128.95(17) . 2_665 ?
O1 Zn1 N1 120.47(17) . . ?
O6 Zn1 N1 110.53(16) 2_665 . ?
O1 Zn1 O1W 93.91(15) . . ?
O6 Zn1 O1W 86.36(15) 2_665 . ?
N1 Zn1 O1W 87.10(15) . . ?
O1 Zn1 O7 89.34(15) . 2_665 ?
O6 Zn1 O7 95.29(15) 2_665 2_665 ?
N1 Zn1 O7 87.15(15) . 2_665 ?
O1W Zn1 O7 174.24(14) . 2_665 ?
O4 Zn2 O8 111.15(15) 2_565 1_455 ?
O4 Zn2 O5 103.75(14) 2_565 . ?
O8 Zn2 O5 95.40(14) 1_455 . ?
O4 Zn2 N2 125.01(16) 2_565 1_464 ?
O8 Zn2 N2 109.72(16) 1_455 1_464 ?
O5 Zn2 N2 107.33(15) . 1_464 ?
C19 N1 C10 118.0(4) . . ?
C19 N1 Zn1 122.3(3) . . ?
C10 N1 Zn1 119.7(3) . . ?
C15 N2 C16 117.4(4) . . ?
C15 N2 Zn2 122.3(3) . 1_646 ?
C16 N2 Zn2 120.0(3) . 1_646 ?
C5 C1 C2 104.8(4) . . ?
C5 C1 C6 106.6(5) . . ?
C2 C1 C6 115.7(4) . . ?
C5 C1 H1A 109.8 . . ?
C2 C1 H1A 109.8 . . ?
C6 C1 H1A 109.8 . . ?
C3 C2 C7 113.2(4) . . ?
C3 C2 C1 105.1(4) . . ?
C7 C2 C1 117.5(4) . . ?
C3 C2 H2A 106.8 . . ?
C7 C2 H2A 106.8 . . ?
C1 C2 H2A 106.8 . . ?
C8 C3 C2 114.3(4) . . ?
C8 C3 C4 109.9(4) . . ?
C2 C3 C4 105.4(3) . . ?
C8 C3 H3A 109.0 . . ?
C2 C3 H3A 109.0 . . ?
C4 C3 H3A 109.0 . . ?
C5 C4 C9 116.9(4) . . ?
C5 C4 C3 106.9(4) . . ?
C9 C4 C3 110.4(3) . . ?
C5 C4 H4A 107.4 . . ?
C9 C4 H4A 107.4 . . ?
C3 C4 H4A 107.4 . . ?
C4 C5 C1 106.4(4) . . ?
C4 C5 H5A 110.4 . . ?
C1 C5 H5A 110.4 . . ?
C4 C5 H5B 110.4 . . ?
C1 C5 H5B 110.4 . . ?
H5A C5 H5B 108.6 . . ?
O2 C6 O1 124.7(5) . . ?
O2 C6 C1 118.9(5) . . ?
O1 C6 C1 116.4(5) . . ?
O3 C7 O4 126.0(5) . . ?
O3 C7 C2 119.1(4) . . ?
O4 C7 C2 114.6(4) . . ?
O5 C8 O6 120.7(4) . . ?
O5 C8 C3 119.8(4) . . ?
O6 C8 C3 119.5(4) . . ?
O7 C9 O8 121.9(4) . . ?
O7 C9 C4 119.4(4) . . ?
O8 C9 C4 118.7(4) . . ?
N1 C10 C11 123.6(4) . . ?
N1 C10 H10A 118.2 . . ?
C11 C10 H10A 118.2 . . ?
C10 C11 C12 118.8(4) . . ?
C10 C11 H11A 120.6 . . ?
C12 C11 H11A 120.6 . . ?
C18 C12 C11 117.4(4) . . ?
C18 C12 C13 120.8(4) . . ?
C11 C12 C13 121.8(4) . . ?
C17 C13 C14 117.7(4) . . ?
C17 C13 C12 120.9(4) . . ?
C14 C13 C12 121.4(4) . . ?
C15 C14 C13 119.0(5) . . ?
C15 C14 H14A 120.5 . . ?
C13 C14 H14A 120.5 . . ?
N2 C15 C14 123.5(5) . . ?
N2 C15 H15A 118.3 . . ?
C14 C15 H15A 118.3 . . ?
N2 C16 C17 122.8(4) . . ?
N2 C16 H16A 118.6 . . ?
C17 C16 H16A 118.6 . . ?
C16 C17 C13 119.5(4) . . ?
C16 C17 H17A 120.2 . . ?
C13 C17 H17A 120.2 . . ?
C19 C18 C12 119.5(4) . . ?
C19 C18 H18A 120.2 . . ?
C12 C18 H18A 120.2 . . ?
N1 C19 C18 122.8(4) . . ?
N1 C19 H19A 118.6 . . ?
C18 C19 H19A 118.6 . . ?
C6 O1 Zn1 130.5(4) . . ?
Zn1 O1W H1WA 109.5 . . ?
Zn1 O1W H1WB 117.9 . . ?
H1WA O1W H1WB 104.9 . . ?
H2WB O2W H2WA 140.3 . . ?
C7 O4 Zn2 132.1(3) . 2_565 ?
C8 O5 Zn2 111.6(3) . . ?
C8 O6 Zn1 130.0(3) . 2_665 ?
C9 O7 Zn1 140.1(3) . 2_665 ?
C9 O8 Zn2 110.1(3) . 1_655 ?

loop_
_geom_bond_atom_site_label_1
_geom_bond_atom_site_label_2
_geom_bond_distance
_geom_bond_site_symmetry_2
_geom_bond_publ_flag
Zn1 O1 1.934(4) . ?
Zn1 O6 1.961(3) 2_665 ?
Zn1 N1 2.055(4) . ?
Zn1 O1W 2.160(4) . ?
Zn1 O7 2.161(4) 2_665 ?
Zn2 O4 1.906(4) 2_565 ?
Zn2 O8 1.978(3) 1_455 ?
Zn2 O5 2.001(3) . ?
Zn2 N2 2.026(4) 1_464 ?
N1 C19 1.331(6) . ?
N1 C10 1.339(6) . ?
N2 C15 1.339(6) . ?
N2 C16 1.341(6) . ?
N2 Zn2 2.026(4) 1_646 ?
C1 C5 1.521(7) . ?
C1 C2 1.545(7) . ?
C1 C6 1.560(7) . ?
C1 H1A 0.9800 . ?
C2 C3 1.521(6) . ?
C2 C7 1.532(6) . ?
C2 H2A 0.9800 . ?
C3 C8 1.498(6) . ?
C3 C4 1.575(6) . ?
C3 H3A 0.9800 . ?
C4 C5 1.520(7) . ?
C4 C9 1.522(6) . ?
C4 H4A 0.9800 . ?
C5 H5A 0.9700 . ?
C5 H5B 0.9700 . ?
C6 O2 1.249(7) . ?
C6 O1 1.257(6) . ?
C7 O3 1.230(6) . ?
C7 O4 1.264(6) . ?
C8 O5 1.253(5) . ?
C8 O6 1.272(5) . ?
C9 O7 1.247(5) . ?
C9 O8 1.266(5) . ?
C10 C11 1.375(7) . ?
C10 H10A 0.9300 . ?
C11 C12 1.406(6) . ?
C11 H11A 0.9300 . ?
C12 C18 1.395(7) . ?
C12 C13 1.480(6) . ?
C13 C17 1.388(6) . ?
C13 C14 1.392(7) . ?
C14 C15 1.371(7) . ?
C14 H14A 0.9300 . ?
C15 H15A 0.9300 . ?
C16 C17 1.374(6) . ?
C16 H16A 0.9300 . ?
C17 H17A 0.9300 . ?
C18 C19 1.385(7) . ?
C18 H18A 0.9300 . ?
C19 H19A 0.9300 . ?
O1W H1WA 0.8200 . ?
O1W H1WB 0.8277 . ?
O2W H2WB 0.8497 . ?
O2W H2WA 0.8503 . ?
O4 Zn2 1.906(4) 2_565 ?
O6 Zn1 1.961(3) 2_665 ?
O7 Zn1 2.161(4) 2_665 ?
O8 Zn2 1.978(3) 1_655 ?

loop_
_geom_hbond_atom_site_label_D
_geom_hbond_atom_site_label_H
_geom_hbond_atom_site_label_A
_geom_hbond_distance_DH
_geom_hbond_distance_HA
_geom_hbond_distance_DA
_geom_hbond_angle_DHA
_geom_hbond_site_symmetry_A
O2W H2WB O3 0.85 2.24 3.093(13) 179.2 .
O2W H2WA O3 0.85 1.92 2.770(12) 179.1 2_666
O1W H1WA O2 0.82 1.90 2.625(6) 146.5 .
O1W H1WB O3 0.83 2.09 2.898(6) 164.4 1_655

loop_
_geom_torsion_atom_site_label_1
_geom_torsion_atom_site_label_2
_geom_torsion_atom_site_label_3
_geom_torsion_atom_site_label_4
_geom_torsion
_geom_torsion_site_symmetry_1
_geom_torsion_site_symmetry_2
_geom_torsion_site_symmetry_3
_geom_torsion_site_symmetry_4
_geom_torsion_publ_flag
O1 Zn1 N1 C19 -32.8(5) . . . . ?
O6 Zn1 N1 C19 145.1(4) 2_665 . . . ?
O1W Zn1 N1 C19 60.1(4) . . . . ?
O7 Zn1 N1 C19 -120.3(4) 2_665 . . . ?
O1 Zn1 N1 C10 146.6(3) . . . . ?
O6 Zn1 N1 C10 -35.5(4) 2_665 . . . ?
O1W Zn1 N1 C10 -120.5(4) . . . . ?
O7 Zn1 N1 C10 59.1(4) 2_665 . . . ?
C5 C1 C2 C3 34.3(5) . . . . ?
C6 C1 C2 C3 -82.8(5) . . . . ?
C5 C1 C2 C7 161.2(4) . . . . ?
C6 C1 C2 C7 44.2(6) . . . . ?
C7 C2 C3 C8 84.2(5) . . . . ?
C1 C2 C3 C8 -146.3(4) . . . . ?
C7 C2 C3 C4 -155.0(4) . . . . ?
C1 C2 C3 C4 -25.5(5) . . . . ?
C8 C3 C4 C5 131.2(4) . . . . ?
C2 C3 C4 C5 7.6(5) . . . . ?
C8 C3 C4 C9 -100.7(4) . . . . ?
C2 C3 C4 C9 135.8(4) . . . . ?
C9 C4 C5 C1 -110.7(5) . . . . ?
C3 C4 C5 C1 13.6(5) . . . . ?
C2 C1 C5 C4 -29.4(5) . . . . ?
C6 C1 C5 C4 93.7(5) . . . . ?
C5 C1 C6 O2 69.3(7) . . . . ?
C2 C1 C6 O2 -174.7(6) . . . . ?
C5 C1 C6 O1 -109.8(6) . . . . ?
C2 C1 C6 O1 6.3(8) . . . . ?
C3 C2 C7 O3 178.5(4) . . . . ?
C1 C2 C7 O3 55.6(6) . . . . ?
C3 C2 C7 O4 -8.0(6) . . . . ?
C1 C2 C7 O4 -130.9(5) . . . . ?
C2 C3 C8 O5 22.2(6) . . . . ?
C4 C3 C8 O5 -96.1(5) . . . . ?
C2 C3 C8 O6 -160.4(4) . . . . ?
C4 C3 C8 O6 81.4(5) . . . . ?
C5 C4 C9 O7 170.8(4) . . . . ?
C3 C4 C9 O7 48.4(6) . . . . ?
C5 C4 C9 O8 -10.7(6) . . . . ?
C3 C4 C9 O8 -133.2(4) . . . . ?
C19 N1 C10 C11 0.9(8) . . . . ?
Zn1 N1 C10 C11 -178.6(4) . . . . ?
N1 C10 C11 C12 0.0(8) . . . . ?
C10 C11 C12 C18 -0.7(7) . . . . ?
C10 C11 C12 C13 179.2(5) . . . . ?
C18 C12 C13 C17 -40.4(7) . . . . ?
C11 C12 C13 C17 139.7(5) . . . . ?
C18 C12 C13 C14 139.6(6) . . . . ?
C11 C12 C13 C14 -40.4(8) . . . . ?
C17 C13 C14 C15 2.5(9) . . . . ?
C12 C13 C14 C15 -177.5(5) . . . . ?
C16 N2 C15 C14 -0.5(9) . . . . ?
Zn2 N2 C15 C14 -175.4(5) 1_646 . . . ?
C13 C14 C15 N2 -1.5(10) . . . . ?
C15 N2 C16 C17 1.6(7) . . . . ?
Zn2 N2 C16 C17 176.6(4) 1_646 . . . ?
N2 C16 C17 C13 -0.5(7) . . . . ?
C14 C13 C17 C16 -1.5(8) . . . . ?
C12 C13 C17 C16 178.4(4) . . . . ?
C11 C12 C18 C19 0.5(8) . . . . ?
C13 C12 C18 C19 -179.5(5) . . . . ?
C10 N1 C19 C18 -1.1(8) . . . . ?
Zn1 N1 C19 C18 178.3(4) . . . . ?
C12 C18 C19 N1 0.5(9) . . . . ?
O2 C6 O1 Zn1 18.0(10) . . . . ?
C1 C6 O1 Zn1 -162.9(4) . . . . ?
O6 Zn1 O1 C6 -102.2(5) 2_665 . . . ?
N1 Zn1 O1 C6 75.2(6) . . . . ?
O1W Zn1 O1 C6 -13.7(5) . . . . ?
O7 Zn1 O1 C6 161.5(5) 2_665 . . . ?
O3 C7 O4 Zn2 -16.8(8) . . . 2_565 ?
C2 C7 O4 Zn2 170.1(3) . . . 2_565 ?
O6 C8 O5 Zn2 16.6(5) . . . . ?
C3 C8 O5 Zn2 -166.0(3) . . . . ?
O4 Zn2 O5 C8 66.5(3) 2_565 . . . ?
O8 Zn2 O5 C8 179.9(3) 1_455 . . . ?
N2 Zn2 O5 C8 -67.5(3) 1_464 . . . ?
O5 C8 O6 Zn1 179.6(3) . . . 2_665 ?
C3 C8 O6 Zn1 2.1(6) . . . 2_665 ?
O8 C9 O7 Zn1 158.5(3) . . . 2_665 ?
C4 C9 O7 Zn1 -23.1(7) . . . 2_665 ?
O7 C9 O8 Zn2 -13.5(6) . . . 1_655 ?
C4 C9 O8 Zn2 168.1(3) . . . 1_655 ?
